data_7245295
loop_
_publ_author_name
'Antonova, Alexandra S.'
'Nikitina, Eugeniya V.'
'Valchuk, karine S.'
'Grigoriev , Mikhail'
'Gomila, Rosa Maria'
'Frontera, Antonio'
'Zubkov, Fedor Ivanovich'

_publ_section_title
;
 Crystal engineering of molecules with through-space \a-effect hydrogen
 bonds: 3a,6:7,9a-diepoxybenzo[de]isoquinolines possessing a free amino
 group
;
_journal_name_full CrystEngComm
_journal_paper_doi 10.1039/D2CE00903J
_journal_year 2022
_chemical_formula_sum 'C20 H18 N2 O4'
_chemical_formula_weight 350.36
_space_group_crystal_system monoclinic
_space_group_IT_number 14
_space_group_name_Hall '-P 2ybc'
_space_group_name_H-M_alt 'P 1 21/c 1'
_atom_sites_solution_hydrogens mixed
_audit_creation_method SHELXL-2018/3
_audit_update_record
;
2022-06-28 deposited with the CCDC.	2022-07-29 downloaded from the CCDC.
;
_cell_angle_alpha 90
_cell_angle_beta 95.807(4)
_cell_angle_gamma 90
_cell_formula_units_Z 4
_cell_length_a 9.4849(10)
_cell_length_b 8.8446(9)
_cell_length_c 19.102(2)
_cell_measurement_reflns_used 4161
_cell_measurement_temperature 100(2)
_cell_measurement_theta_max 23.67
_cell_measurement_theta_min 3.15
_cell_volume 1594.2(3)
_computing_structure_refinement 'SHELXL-2018/3 (Sheldrick, 2018)'
_diffrn_ambient_temperature 100(2)
_diffrn_measured_fraction_theta_full 0.996
_diffrn_measured_fraction_theta_max 0.996
_diffrn_measurement_device_type 'Bruker KAPPA APEX II area-detector diffractometer'
_diffrn_radiation_type MoK\a
_diffrn_radiation_wavelength 0.71073
_diffrn_reflns_av_R_equivalents 0.1114
_diffrn_reflns_av_unetI/netI 0.0609
_diffrn_reflns_Laue_measured_fraction_full 0.996
_diffrn_reflns_Laue_measured_fraction_max 0.996
_diffrn_reflns_limit_h_max 12
_diffrn_reflns_limit_h_min -12
_diffrn_reflns_limit_k_max 11
_diffrn_reflns_limit_k_min -11
_diffrn_reflns_limit_l_max 24
_diffrn_reflns_limit_l_min -24
_diffrn_reflns_number 44419
_diffrn_reflns_point_group_measured_fraction_full 0.996
_diffrn_reflns_point_group_measured_fraction_max 0.996
_diffrn_reflns_theta_full 25.242
_diffrn_reflns_theta_max 27.495
_diffrn_reflns_theta_min 3.404
_exptl_absorpt_coefficient_mu 0.103
_exptl_absorpt_correction_type none
_exptl_crystal_colour colourless
_exptl_crystal_density_diffrn 1.460
_exptl_crystal_description plate
_exptl_crystal_F_000 736
_exptl_crystal_size_max 0.140
_exptl_crystal_size_mid 0.120
_exptl_crystal_size_min 0.040
_refine_diff_density_max 0.475
_refine_diff_density_min -0.229
_refine_diff_density_rms 0.059
_refine_ls_extinction_method none
_refine_ls_goodness_of_fit_ref 1.032
_refine_ls_hydrogen_treatment mixed
_refine_ls_matrix_type full
_refine_ls_number_parameters 239
_refine_ls_number_reflns 3653
_refine_ls_number_restraints 0
_refine_ls_restrained_S_all 1.032
_refine_ls_R_factor_all 0.1071
_refine_ls_R_factor_gt 0.0530
_refine_ls_shift/su_max 0.000
_refine_ls_shift/su_mean 0.000
_refine_ls_structure_factor_coef Fsqd
_refine_ls_weighting_details 'w=1/[\s^2^(Fo^2^)+(0.0512P)^2^+0.9440P] where P=(Fo^2^+2Fc^2^)/3'
_refine_ls_weighting_scheme calc
_refine_ls_wR_factor_gt 0.1082
_refine_ls_wR_factor_ref 0.1296
_reflns_Friedel_coverage 0.000
_reflns_number_gt 2295
_reflns_number_total 3653
_reflns_threshold_expression 'I > 2\s(I)'
_cod_data_source_file d2ce00903j2.cif
_cod_data_source_block FM
_cod_original_sg_symbol_H-M 'P 21/c'
_cod_database_code 7245295
_shelx_shelxl_version_number 2018/3
_shelx_space_group_comment
;
The symmetry employed for this shelxl refinement is uniquely defined
by the following loop, which should always be used as a source of
symmetry information in preference to the above space-group names.
They are only intended as comments.
;
_shelx_estimated_absorpt_t_min 0.986
_shelx_estimated_absorpt_t_max 0.996

loop_
_space_group_symop_operation_xyz
'x, y, z'
'-x, y+1/2, -z+1/2'
'-x, -y, -z'
'x, -y-1/2, z-1/2'

loop_
_atom_site_label
_atom_site_type_symbol
_atom_site_fract_x
_atom_site_fract_y
_atom_site_fract_z
_atom_site_U_iso_or_equiv
_atom_site_adp_type
_atom_site_occupancy
_atom_site_site_symmetry_order
_atom_site_calc_flag
_atom_site_refinement_flags_posn
_atom_site_refinement_flags_adp
_atom_site_refinement_flags_occupancy
_atom_site_disorder_assembly
_atom_site_disorder_group
O8 O 0.55355(16) 0.5321(2) 0.75872(8) 0.0280(4) Uani 1 1 d . . . . .
O10 O 0.27213(16) 0.84383(18) 0.61469(8) 0.0239(4) Uani 1 1 d . . . . .
O11 O 0.58538(15) 0.59590(17) 0.57074(8) 0.0179(3) Uani 1 1 d . . . . .
O12 O 0.79108(16) 0.59925(17) 0.48069(8) 0.0207(4) Uani 1 1 d . . . . .
N2 N 0.5060(2) 0.7148(2) 0.42354(10) 0.0233(5) Uani 1 1 d . . . . .
H2 H 0.511(3) 0.605(4) 0.4273(15) 0.047(8) Uiso 1 1 d . . . . .
N9 N 0.38675(18) 0.6798(2) 0.69507(9) 0.0179(4) Uani 1 1 d . . . . .
C1 C 0.4559(2) 0.7701(3) 0.48885(11) 0.0213(5) Uani 1 1 d . . . . .
H1A H 0.368955 0.714058 0.497433 0.026 Uiso 1 1 calc R U . . .
H1B H 0.430239 0.878173 0.482888 0.026 Uiso 1 1 calc R U . . .
C3 C 0.6425(2) 0.7782(3) 0.40868(12) 0.0231(5) Uani 1 1 d . . . . .
H3A H 0.630378 0.887475 0.398577 0.028 Uiso 1 1 calc R U . . .
H3B H 0.672324 0.729144 0.365984 0.028 Uiso 1 1 calc R U . . .
C3A C 0.7575(2) 0.7581(3) 0.46804(12) 0.0212(5) Uani 1 1 d . . . . .
C4 C 0.9043(2) 0.8246(3) 0.46627(12) 0.0257(5) Uani 1 1 d . . . . .
H4A H 0.929762 0.907993 0.438835 0.031 Uiso 1 1 calc R U . . .
C5 C 0.9897(3) 0.7436(3) 0.51049(12) 0.0257(6) Uani 1 1 d . . . . .
H5A H 1.088678 0.757457 0.521852 0.031 Uiso 1 1 calc R U . . .
C6 C 0.8960(2) 0.6230(3) 0.53956(11) 0.0218(5) Uani 1 1 d . . . . .
H6A H 0.946541 0.530107 0.558389 0.026 Uiso 1 1 calc R U . . .
C6A C 0.8099(2) 0.7086(3) 0.59253(11) 0.0192(5) Uani 1 1 d . . . . .
H6B H 0.871469 0.769723 0.627460 0.023 Uiso 1 1 calc R U . . .
C7 C 0.6988(2) 0.6158(3) 0.62660(11) 0.0178(5) Uani 1 1 d . . . . .
H7A H 0.735797 0.519227 0.648613 0.021 Uiso 1 1 calc R U . . .
C7A C 0.6263(2) 0.7207(3) 0.67707(11) 0.0183(5) Uani 1 1 d . . . . .
H7B H 0.695338 0.781155 0.708716 0.022 Uiso 1 1 calc R U . . .
C8 C 0.5245(2) 0.6312(3) 0.71644(11) 0.0198(5) Uani 1 1 d . . . . .
C10 C 0.3806(2) 0.7877(2) 0.64175(12) 0.0191(5) Uani 1 1 d . . . . .
C10A C 0.5299(2) 0.8199(3) 0.62483(11) 0.0181(5) Uani 1 1 d . . . . .
H10A H 0.554185 0.929674 0.629417 0.022 Uiso 1 1 calc R U . . .
C10B C 0.5636(2) 0.7538(2) 0.55306(11) 0.0175(5) Uani 1 1 d . . . . .
C10C C 0.7129(2) 0.8077(3) 0.54113(11) 0.0179(5) Uani 1 1 d . . . . .
H10B H 0.726753 0.918356 0.550130 0.022 Uiso 1 1 calc R U . . .
C11 C 0.2640(2) 0.6236(2) 0.72542(11) 0.0182(5) Uani 1 1 d . . . . .
C12 C 0.2497(2) 0.6554(3) 0.79600(12) 0.0219(5) Uani 1 1 d . . . . .
H12A H 0.319334 0.713132 0.823445 0.026 Uiso 1 1 calc R U . . .
C13 C 0.1329(3) 0.6013(3) 0.82484(13) 0.0285(6) Uani 1 1 d . . . . .
H13A H 0.121632 0.622455 0.872719 0.034 Uiso 1 1 calc R U . . .
C14 C 0.0298(3) 0.5155(3) 0.78479(13) 0.0300(6) Uani 1 1 d . . . . .
H14A H -0.051374 0.479872 0.805061 0.036 Uiso 1 1 calc R U . . .
C15 C 0.0479(3) 0.4832(3) 0.71507(13) 0.0296(6) Uani 1 1 d . . . . .
H15A H -0.020347 0.423312 0.687835 0.036 Uiso 1 1 calc R U . . .
C16 C 0.1643(2) 0.5374(3) 0.68507(12) 0.0223(5) Uani 1 1 d . . . . .
H16A H 0.175896 0.515959 0.637268 0.027 Uiso 1 1 calc R U . . .

loop_
_atom_site_aniso_label
_atom_site_aniso_U_11
_atom_site_aniso_U_22
_atom_site_aniso_U_33
_atom_site_aniso_U_23
_atom_site_aniso_U_13
_atom_site_aniso_U_12
O8 0.0254(9) 0.0372(10) 0.0221(9) 0.0111(8) 0.0054(7) 0.0060(8)
O10 0.0209(8) 0.0222(9) 0.0283(9) 0.0036(7) 0.0018(7) 0.0029(7)
O11 0.0206(8) 0.0160(8) 0.0165(8) 0.0011(6) -0.0006(6) -0.0018(6)
O12 0.0248(8) 0.0192(8) 0.0179(8) -0.0011(7) 0.0007(6) 0.0028(7)
N2 0.0294(11) 0.0214(11) 0.0183(10) 0.0020(9) -0.0010(8) -0.0021(9)
N9 0.0193(9) 0.0201(10) 0.0147(9) 0.0024(8) 0.0033(7) -0.0009(8)
C1 0.0212(12) 0.0197(12) 0.0220(12) 0.0028(10) -0.0019(9) -0.0002(10)
C3 0.0313(13) 0.0224(13) 0.0160(11) 0.0030(10) 0.0034(9) 0.0002(10)
C3A 0.0249(12) 0.0191(12) 0.0202(12) -0.0002(10) 0.0052(9) 0.0001(10)
C4 0.0297(13) 0.0259(13) 0.0234(13) 0.0006(11) 0.0129(10) -0.0044(11)
C5 0.0208(12) 0.0325(14) 0.0251(13) -0.0033(11) 0.0089(10) -0.0021(11)
C6 0.0195(11) 0.0286(13) 0.0175(12) -0.0006(10) 0.0023(9) 0.0031(10)
C6A 0.0195(11) 0.0214(12) 0.0165(11) -0.0036(10) 0.0013(9) -0.0001(9)
C7 0.0180(11) 0.0202(12) 0.0149(11) 0.0000(9) -0.0002(8) 0.0008(9)
C7A 0.0171(11) 0.0198(12) 0.0178(11) -0.0020(9) 0.0010(9) 0.0002(9)
C8 0.0200(11) 0.0267(13) 0.0127(11) -0.0030(10) 0.0021(9) 0.0024(10)
C10 0.0215(12) 0.0174(11) 0.0186(11) -0.0018(10) 0.0026(9) -0.0005(9)
C10A 0.0193(11) 0.0152(11) 0.0202(11) -0.0016(9) 0.0037(9) -0.0015(9)
C10B 0.0213(11) 0.0143(11) 0.0169(11) 0.0017(9) 0.0028(9) -0.0003(9)
C10C 0.0202(11) 0.0163(12) 0.0175(11) -0.0019(9) 0.0027(9) -0.0010(9)
C11 0.0161(11) 0.0182(12) 0.0208(11) 0.0025(9) 0.0048(9) 0.0032(9)
C12 0.0239(12) 0.0200(12) 0.0210(12) 0.0001(10) -0.0009(9) 0.0038(10)
C13 0.0331(14) 0.0346(14) 0.0195(12) 0.0050(11) 0.0107(10) 0.0107(12)
C14 0.0228(13) 0.0351(15) 0.0333(14) 0.0127(12) 0.0081(11) 0.0032(11)
C15 0.0245(13) 0.0289(14) 0.0339(14) 0.0062(12) -0.0042(11) -0.0038(11)
C16 0.0237(12) 0.0261(13) 0.0173(11) -0.0014(10) 0.0022(9) 0.0022(10)

loop_
_atom_type_symbol
_atom_type_description
_atom_type_scat_dispersion_real
_atom_type_scat_dispersion_imag
_atom_type_scat_source
C C 0.0033 0.0016 'International Tables Vol C Tables 4.2.6.8 and 6.1.1.4'
H H 0.0000 0.0000 'International Tables Vol C Tables 4.2.6.8 and 6.1.1.4'
N N 0.0061 0.0033 'International Tables Vol C Tables 4.2.6.8 and 6.1.1.4'
O O 0.0106 0.0060 'International Tables Vol C Tables 4.2.6.8 and 6.1.1.4'

loop_
_geom_angle_atom_site_label_1
_geom_angle_atom_site_label_2
_geom_angle_atom_site_label_3
_geom_angle
_geom_angle_site_symmetry_1
_geom_angle_site_symmetry_3
_geom_angle_publ_flag
C10B O11 C7 97.62(15) . . ?
C6 O12 C3A 96.38(16) . . ?
C1 N2 C3 114.03(18) . . ?
C1 N2 H2 106.6(17) . . ?
C3 N2 H2 111.3(16) . . ?
C10 N9 C8 113.15(18) . . ?
C10 N9 C11 123.71(18) . . ?
C8 N9 C11 123.14(18) . . ?
N2 C1 C10B 113.95(18) . . ?
N2 C1 H1A 108.8 . . ?
C10B C1 H1A 108.8 . . ?
N2 C1 H1B 108.8 . . ?
C10B C1 H1B 108.8 . . ?
H1A C1 H1B 107.7 . . ?
N2 C3 C3A 113.38(19) . . ?
N2 C3 H3A 108.9 . . ?
C3A C3 H3A 108.9 . . ?
N2 C3 H3B 108.9 . . ?
C3A C3 H3B 108.9 . . ?
H3A C3 H3B 107.7 . . ?
O12 C3A C3 111.70(19) . . ?
O12 C3A C4 101.09(18) . . ?
C3 C3A C4 122.4(2) . . ?
O12 C3A C10C 101.38(17) . . ?
C3 C3A C10C 113.58(18) . . ?
C4 C3A C10C 104.07(18) . . ?
C5 C4 C3A 106.3(2) . . ?
C5 C4 H4A 126.8 . . ?
C3A C4 H4A 126.8 . . ?
C4 C5 C6 105.6(2) . . ?
C4 C5 H5A 127.2 . . ?
C6 C5 H5A 127.2 . . ?
O12 C6 C5 101.51(18) . . ?
O12 C6 C6A 102.23(16) . . ?
C5 C6 C6A 105.02(19) . . ?
O12 C6 H6A 115.4 . . ?
C5 C6 H6A 115.4 . . ?
C6A C6 H6A 115.4 . . ?
C7 C6A C10C 100.53(17) . . ?
C7 C6A C6 116.36(19) . . ?
C10C C6A C6 100.36(17) . . ?
C7 C6A H6B 112.7 . . ?
C10C C6A H6B 112.7 . . ?
C6 C6A H6B 112.7 . . ?
O11 C7 C6A 104.11(17) . . ?
O11 C7 C7A 100.86(16) . . ?
C6A C7 C7A 108.16(18) . . ?
O11 C7 H7A 114.1 . . ?
C6A C7 H7A 114.1 . . ?
C7A C7 H7A 114.1 . . ?
C8 C7A C7 110.11(18) . . ?
C8 C7A C10A 104.55(17) . . ?
C7 C7A C10A 101.99(17) . . ?
C8 C7A H7B 113.1 . . ?
C7 C7A H7B 113.1 . . ?
C10A C7A H7B 113.1 . . ?
O8 C8 N9 124.3(2) . . ?
O8 C8 C7A 127.0(2) . . ?
N9 C8 C7A 108.71(18) . . ?
O10 C10 N9 124.4(2) . . ?
O10 C10 C10A 127.3(2) . . ?
N9 C10 C10A 108.34(18) . . ?
C10 C10A C10B 113.51(18) . . ?
C10 C10A C7A 105.05(17) . . ?
C10B C10A C7A 101.18(16) . . ?
C10 C10A H10A 112.1 . . ?
C10B C10A H10A 112.1 . . ?
C7A C10A H10A 112.1 . . ?
O11 C10B C1 110.38(17) . . ?
O11 C10B C10C 102.88(17) . . ?
C1 C10B C10C 113.93(18) . . ?
O11 C10B C10A 101.20(16) . . ?
C1 C10B C10A 119.63(18) . . ?
C10C C10B C10A 106.85(17) . . ?
C10B C10C C6A 103.18(17) . . ?
C10B C10C C3A 112.52(18) . . ?
C6A C10C C3A 102.16(17) . . ?
C10B C10C H10B 112.7 . . ?
C6A C10C H10B 112.7 . . ?
C3A C10C H10B 112.7 . . ?
C16 C11 C12 121.3(2) . . ?
C16 C11 N9 119.98(19) . . ?
C12 C11 N9 118.7(2) . . ?
C13 C12 C11 118.6(2) . . ?
C13 C12 H12A 120.7 . . ?
C11 C12 H12A 120.7 . . ?
C12 C13 C14 121.1(2) . . ?
C12 C13 H13A 119.5 . . ?
C14 C13 H13A 119.5 . . ?
C15 C14 C13 119.2(2) . . ?
C15 C14 H14A 120.4 . . ?
C13 C14 H14A 120.4 . . ?
C16 C15 C14 120.5(2) . . ?
C16 C15 H15A 119.7 . . ?
C14 C15 H15A 119.7 . . ?
C15 C16 C11 119.3(2) . . ?
C15 C16 H16A 120.3 . . ?
C11 C16 H16A 120.3 . . ?

loop_
_geom_bond_atom_site_label_1
_geom_bond_atom_site_label_2
_geom_bond_distance
_geom_bond_site_symmetry_2
_geom_bond_publ_flag
O8 C8 1.205(3) . ?
O10 C10 1.210(3) . ?
O11 C10B 1.447(3) . ?
O11 C7 1.447(2) . ?
O12 C6 1.440(3) . ?
O12 C3A 1.455(3) . ?
N2 C1 1.463(3) . ?
N2 C3 1.465(3) . ?
N2 H2 0.98(3) . ?
N9 C10 1.392(3) . ?
N9 C8 1.396(3) . ?
N9 C11 1.441(3) . ?
C1 C10B 1.522(3) . ?
C1 H1A 0.9900 . ?
C1 H1B 0.9900 . ?
C3 C3A 1.502(3) . ?
C3 H3A 0.9900 . ?
C3 H3B 0.9900 . ?
C3A C4 1.515(3) . ?
C3A C10C 1.562(3) . ?
C4 C5 1.321(3) . ?
C4 H4A 0.9500 . ?
C5 C6 1.528(3) . ?
C5 H5A 0.9500 . ?
C6 C6A 1.559(3) . ?
C6 H6A 1.0000 . ?
C6A C7 1.532(3) . ?
C6A C10C 1.548(3) . ?
C6A H6B 1.0000 . ?
C7 C7A 1.548(3) . ?
C7 H7A 1.0000 . ?
C7A C8 1.507(3) . ?
C7A C10A 1.555(3) . ?
C7A H7B 1.0000 . ?
C10 C10A 1.511(3) . ?
C10A C10B 1.553(3) . ?
C10A H10A 1.0000 . ?
C10B C10C 1.533(3) . ?
C10C H10B 1.0000 . ?
C11 C16 1.386(3) . ?
C11 C12 1.397(3) . ?
C12 C13 1.372(3) . ?
C12 H12A 0.9500 . ?
C13 C14 1.402(4) . ?
C13 H13A 0.9500 . ?
C14 C15 1.390(4) . ?
C14 H14A 0.9500 . ?
C15 C16 1.380(3) . ?
C15 H15A 0.9500 . ?
C16 H16A 0.9500 . ?

loop_
_geom_hbond_atom_site_label_D
_geom_hbond_atom_site_label_H
_geom_hbond_atom_site_label_A
_geom_hbond_distance_DH
_geom_hbond_distance_HA
_geom_hbond_distance_DA
_geom_hbond_angle_DHA
_geom_hbond_site_symmetry_A
_geom_hbond_publ_flag
N2 H2 O11 0.98(3) 2.00(3) 2.887(3) 151(2) 3_666 yes
C3 H3A O10 0.99 2.57 3.479(3) 152.3 3_676 yes
C5 H5A O10 0.95 2.48 3.293(3) 144.1 1_655 yes
C12 H12A N2 0.95 2.55 3.459(3) 159.9 4_576 yes
C16 H16A O12 0.95 2.52 3.455(3) 167.7 3_666 yes

loop_
_geom_torsion_atom_site_label_1
_geom_torsion_atom_site_label_2
_geom_torsion_atom_site_label_3
_geom_torsion_atom_site_label_4
_geom_torsion
_geom_torsion_site_symmetry_1
_geom_torsion_site_symmetry_2
_geom_torsion_site_symmetry_3
_geom_torsion_site_symmetry_4
_geom_torsion_publ_flag
C3 N2 C1 C10B -52.6(3) . . . . ?
C1 N2 C3 C3A 54.1(3) . . . . ?
C6 O12 C3A C3 -178.12(18) . . . . ?
C6 O12 C3A C4 50.15(18) . . . . ?
C6 O12 C3A C10C -56.83(18) . . . . ?
N2 C3 C3A O12 64.6(2) . . . . ?
N2 C3 C3A C4 -175.5(2) . . . . ?
N2 C3 C3A C10C -49.3(3) . . . . ?
O12 C3A C4 C5 -32.6(2) . . . . ?
C3 C3A C4 C5 -157.4(2) . . . . ?
C10C C3A C4 C5 72.3(2) . . . . ?
C3A C4 C5 C6 0.9(2) . . . . ?
C3A O12 C6 C5 -49.64(19) . . . . ?
C3A O12 C6 C6A 58.70(18) . . . . ?
C4 C5 C6 O12 31.5(2) . . . . ?
C4 C5 C6 C6A -74.7(2) . . . . ?
O12 C6 C6A C7 70.6(2) . . . . ?
C5 C6 C6A C7 176.22(18) . . . . ?
O12 C6 C6A C10C -36.8(2) . . . . ?
C5 C6 C6A C10C 68.9(2) . . . . ?
C10B O11 C7 C6A -54.32(18) . . . . ?
C10B O11 C7 C7A 57.73(17) . . . . ?
C10C C6A C7 O11 33.7(2) . . . . ?
C6 C6A C7 O11 -73.5(2) . . . . ?
C10C C6A C7 C7A -72.94(19) . . . . ?
C6 C6A C7 C7A 179.82(18) . . . . ?
O11 C7 C7A C8 75.8(2) . . . . ?
C6A C7 C7A C8 -175.32(17) . . . . ?
O11 C7 C7A C10A -34.81(19) . . . . ?
C6A C7 C7A C10A 74.1(2) . . . . ?
C10 N9 C8 O8 -175.3(2) . . . . ?
C11 N9 C8 O8 4.7(3) . . . . ?
C10 N9 C8 C7A 3.6(2) . . . . ?
C11 N9 C8 C7A -176.33(18) . . . . ?
C7 C7A C8 O8 65.5(3) . . . . ?
C10A C7A C8 O8 174.4(2) . . . . ?
C7 C7A C8 N9 -113.4(2) . . . . ?
C10A C7A C8 N9 -4.5(2) . . . . ?
C8 N9 C10 O10 179.0(2) . . . . ?
C11 N9 C10 O10 -1.1(3) . . . . ?
C8 N9 C10 C10A -1.0(2) . . . . ?
C11 N9 C10 C10A 178.93(19) . . . . ?
O10 C10 C10A C10B -72.3(3) . . . . ?
N9 C10 C10A C10B 107.7(2) . . . . ?
O10 C10 C10A C7A 178.1(2) . . . . ?
N9 C10 C10A C7A -1.9(2) . . . . ?
C8 C7A C10A C10 3.8(2) . . . . ?
C7 C7A C10A C10 118.53(18) . . . . ?
C8 C7A C10A C10B -114.51(18) . . . . ?
C7 C7A C10A C10B 0.2(2) . . . . ?
C7 O11 C10B C1 174.54(17) . . . . ?
C7 O11 C10B C10C 52.61(18) . . . . ?
C7 O11 C10B C10A -57.78(18) . . . . ?
N2 C1 C10B O11 -68.4(2) . . . . ?
N2 C1 C10B C10C 46.8(3) . . . . ?
N2 C1 C10B C10A 174.90(19) . . . . ?
C10 C10A C10B O11 -77.5(2) . . . . ?
C7A C10A C10B O11 34.49(19) . . . . ?
C10 C10A C10B C1 43.9(3) . . . . ?
C7A C10A C10B C1 155.90(19) . . . . ?
C10 C10A C10B C10C 175.20(18) . . . . ?
C7A C10A C10B C10C -72.8(2) . . . . ?
O11 C10B C10C C6A -31.7(2) . . . . ?
C1 C10B C10C C6A -151.22(18) . . . . ?
C10A C10B C10C C6A 74.4(2) . . . . ?
O11 C10B C10C C3A 77.6(2) . . . . ?
C1 C10B C10C C3A -41.9(3) . . . . ?
C10A C10B C10C C3A -176.26(17) . . . . ?
C7 C6A C10C C10B -1.0(2) . . . . ?
C6 C6A C10C C10B 118.49(17) . . . . ?
C7 C6A C10C C3A -117.98(18) . . . . ?
C6 C6A C10C C3A 1.6(2) . . . . ?
O12 C3A C10C C10B -76.6(2) . . . . ?
C3 C3A C10C C10B 43.4(3) . . . . ?
C4 C3A C10C C10B 178.80(19) . . . . ?
O12 C3A C10C C6A 33.4(2) . . . . ?
C3 C3A C10C C6A 153.39(19) . . . . ?
C4 C3A C10C C6A -71.2(2) . . . . ?
C10 N9 C11 C16 66.9(3) . . . . ?
C8 N9 C11 C16 -113.2(2) . . . . ?
C10 N9 C11 C12 -114.3(2) . . . . ?
C8 N9 C11 C12 65.6(3) . . . . ?
C16 C11 C12 C13 -1.0(3) . . . . ?
N9 C11 C12 C13 -179.8(2) . . . . ?
C11 C12 C13 C14 0.2(3) . . . . ?
C12 C13 C14 C15 0.9(4) . . . . ?
C13 C14 C15 C16 -1.3(4) . . . . ?
C14 C15 C16 C11 0.6(4) . . . . ?
C12 C11 C16 C15 0.6(3) . . . . ?
N9 C11 C16 C15 179.4(2) . . . . ?
